data_4069459
loop_
_publ_author_name
'Tauchman, Ji\<r\'i'
'C\'isa\<rov\'a, Ivana'
'\<St\<epni\<cka, Petr'

_publ_section_title
;
 Phosphinoferrocenyl Carboxamides Bearing Glycine Pendant Groups:
 Synthesis, Palladium(II) Complexes, and Catalytic Use in Polar and
 Aqueous Reaction Media
;
_journal_issue 11
_journal_name_full Organometallics
_journal_page_first 3288
_journal_paper_doi 10.1021/om900209j
_journal_volume 28
_journal_year 2009
_chemical_formula_moiety 'C26 H24 Fe N O4 P'
_chemical_formula_sum 'C26 H24 Fe N O4 P'
_chemical_formula_weight 501.28
_chemical_name_systematic
; 
 ? 
;
_space_group_IT_number 14
_symmetry_cell_setting monoclinic
_symmetry_space_group_name_Hall '-P 2ybc'
_symmetry_space_group_name_H-M 'P 1 21/c 1'
_atom_sites_solution_hydrogens geom
_atom_sites_solution_primary direct
_atom_sites_solution_secondary difmap
_audit_creation_method SHELXL-97
_cell_angle_alpha 90.00
_cell_angle_beta 94.67(2)
_cell_angle_gamma 90.00
_cell_formula_units_Z 4
_cell_length_a 15.633(3)
_cell_length_b 11.060(2)
_cell_length_c 13.060(2)
_cell_measurement_reflns_used 19617
_cell_measurement_temperature 150(2)
_cell_measurement_theta_max 26.4985
_cell_measurement_theta_min 2.6023
_cell_volume 2250.6(7)
_computing_cell_refinement
;
CrysAlis RED, Oxford Diffraction Ltd.,
Version 1.171.29.5 (release 22-02-2006 CrysAlis171 .NET)
;
_computing_data_collection
;
CrysAlis CCD, Oxford Diffraction Ltd.,
Version 1.171.29.5 (release 22-02-2006 CrysAlis171 .NET)
;
_computing_data_reduction
;
CrysAlis RED, Oxford Diffraction Ltd.,
Version 1.171.29.5 (release 22-02-2006 CrysAlis171 .NET)
;
_computing_structure_refinement 'SHELXL-97 (Sheldrick, 1997)'
_computing_structure_solution 'SIR-97 (Altomare et al., 1994)'
_diffrn_ambient_temperature 150(2)
_diffrn_detector_area_resol_mean 8.3438
_diffrn_measured_fraction_theta_full 0.996
_diffrn_measured_fraction_theta_max 0.996
_diffrn_measurement_device_type 'Oxford Diffraction XCalibur 2 diffractometer'
_diffrn_measurement_method '\w and \p scans to fill the Ewald sphere'
_diffrn_radiation_monochromator graphite
_diffrn_radiation_source 'fine-focus sealed tube'
_diffrn_radiation_type MoK\a
_diffrn_radiation_wavelength 0.71073
_diffrn_reflns_av_R_equivalents 0.0504
_diffrn_reflns_av_sigmaI/netI 0.0265
_diffrn_reflns_limit_h_max 19
_diffrn_reflns_limit_h_min -19
_diffrn_reflns_limit_k_max 13
_diffrn_reflns_limit_k_min -13
_diffrn_reflns_limit_l_max 16
_diffrn_reflns_limit_l_min -16
_diffrn_reflns_number 29226
_diffrn_reflns_theta_full 26.64
_diffrn_reflns_theta_max 26.64
_diffrn_reflns_theta_min 2.69
_diffrn_standards_number 0
_exptl_absorpt_coefficient_mu 0.776
_exptl_absorpt_correction_type none
_exptl_crystal_colour orange
_exptl_crystal_density_diffrn 1.479
_exptl_crystal_density_method 'not measured'
_exptl_crystal_description prism
_exptl_crystal_F_000 1040
_exptl_crystal_size_max 0.36
_exptl_crystal_size_mid 0.24
_exptl_crystal_size_min 0.08
_refine_diff_density_max 0.392
_refine_diff_density_min -0.401
_refine_diff_density_rms 0.058
_refine_ls_extinction_method none
_refine_ls_goodness_of_fit_ref 1.099
_refine_ls_hydrogen_treatment mixed
_refine_ls_matrix_type full
_refine_ls_number_parameters 303
_refine_ls_number_reflns 4719
_refine_ls_number_restraints 0
_refine_ls_restrained_S_all 1.099
_refine_ls_R_factor_all 0.0339
_refine_ls_R_factor_gt 0.0281
_refine_ls_shift/su_max 0.000
_refine_ls_shift/su_mean 0.000
_refine_ls_structure_factor_coef Fsqd
_refine_ls_weighting_details 'calc w=1/[\s^2^(Fo^2^)+(0.0565P)^2^+0.0000P] where P=(Fo^2^+2Fc^2^)/3'
_refine_ls_weighting_scheme calc
_refine_ls_wR_factor_gt 0.0810
_refine_ls_wR_factor_ref 0.0828
_reflns_number_gt 3986
_reflns_number_total 4719
_reflns_threshold_expression >2sigma(I)
_cod_data_source_file om900209j_si_002.cif
_cod_data_source_block jt21
_cod_depositor_comments
;
The following automatic conversions were performed:
'_atom_site_symetry_multiplicity' tag replaced with
'_atom_site_symmetry_multiplicity'.

Automatic conversion script
Id: cif_correct_tags 1440 2010-10-19 06:21:57Z saulius 
;
_cod_original_sg_symbol_H-M P21/c
_cod_database_code 4069459

loop_
_symmetry_equiv_pos_as_xyz
'x, y, z'
'-x, y+1/2, -z+1/2'
'-x, -y, -z'
'x, -y-1/2, z-1/2'

loop_
_atom_site_label
_atom_site_type_symbol
_atom_site_fract_x
_atom_site_fract_y
_atom_site_fract_z
_atom_site_U_iso_or_equiv
_atom_site_adp_type
_atom_site_occupancy
_atom_site_symmetry_multiplicity
_atom_site_calc_flag
_atom_site_refinement_flags
Fe Fe 0.299700(13) -0.470628(17) 0.362159(15) 0.01597(8) Uani 1 1 d .
P P 0.17622(2) -0.26889(3) 0.47005(3) 0.01510(10) Uani 1 1 d .
O1 O 0.38440(7) -0.67678(9) 0.60501(8) 0.0244(2) Uani 1 1 d .
O2 O 0.43429(7) -0.41252(10) 0.68661(9) 0.0293(3) Uani 1 1 d .
O3 O 0.43165(7) -0.47679(10) 0.84935(9) 0.0278(3) Uani 1 1 d .
O4 O 0.17123(6) -0.34350(9) 0.56478(7) 0.0196(2) Uani 1 1 d .
N N 0.28220(8) -0.53859(12) 0.63088(10) 0.0190(3) Uani 1 1 d .
H1N H 0.2525(11) -0.4854(15) 0.6066(13) 0.017(4) Uiso 1 1 d .
C1 C 0.26639(9) -0.30119(12) 0.40026(11) 0.0171(3) Uani 1 1 d .
C2 C 0.27034(10) -0.31038(13) 0.29073(12) 0.0209(3) Uani 1 1 d .
H2 H 0.2255 -0.2964 0.2409 0.025 Uiso 1 1 calc R
C3 C 0.35525(10) -0.34471(14) 0.27276(13) 0.0258(4) Uani 1 1 d .
H3 H 0.3756 -0.3569 0.2086 0.031 Uiso 1 1 calc R
C4 C 0.40386(10) -0.35747(14) 0.36794(13) 0.0243(3) Uani 1 1 d .
H4 H 0.4613 -0.3798 0.3771 0.029 Uiso 1 1 calc R
C5 C 0.35029(9) -0.33057(13) 0.44725(12) 0.0191(3) Uani 1 1 d .
H5 H 0.3665 -0.3317 0.5174 0.023 Uiso 1 1 calc R
C6 C 0.29554(9) -0.61237(12) 0.46009(12) 0.0178(3) Uani 1 1 d .
C7 C 0.21160(9) -0.58459(12) 0.41535(11) 0.0189(3) Uani 1 1 d .
H7 H 0.1648 -0.5620 0.4507 0.023 Uiso 1 1 calc R
C8 C 0.21206(10) -0.59744(14) 0.30733(12) 0.0239(3) Uani 1 1 d .
H8 H 0.1656 -0.5850 0.2594 0.029 Uiso 1 1 calc R
C9 C 0.29571(10) -0.63254(14) 0.28520(13) 0.0253(3) Uani 1 1 d .
H9 H 0.3136 -0.6467 0.2201 0.030 Uiso 1 1 calc R
C10 C 0.34754(10) -0.64244(13) 0.37877(12) 0.0214(3) Uani 1 1 d .
H10 H 0.4051 -0.6645 0.3860 0.026 Uiso 1 1 calc R
C11 C 0.32561(9) -0.61154(12) 0.57066(11) 0.0172(3) Uani 1 1 d .
C12 C 0.08262(9) -0.28957(13) 0.38174(11) 0.0173(3) Uani 1 1 d .
C13 C 0.06777(10) -0.22305(14) 0.29105(12) 0.0227(3) Uani 1 1 d .
H13 H 0.1062 -0.1630 0.2752 0.027 Uiso 1 1 calc R
C14 C -0.00383(10) -0.24622(16) 0.22489(13) 0.0292(4) Uani 1 1 d .
H14 H -0.0131 -0.2022 0.1643 0.035 Uiso 1 1 calc R
C15 C -0.06190(10) -0.33474(16) 0.24832(13) 0.0308(4) Uani 1 1 d .
H15 H -0.1098 -0.3504 0.2033 0.037 Uiso 1 1 calc R
C16 C -0.04862(10) -0.39943(15) 0.33836(14) 0.0299(4) Uani 1 1 d .
H16 H -0.0880 -0.4579 0.3547 0.036 Uiso 1 1 calc R
C17 C 0.02348(10) -0.37735(14) 0.40459(13) 0.0232(3) Uani 1 1 d .
H17 H 0.0324 -0.4218 0.4650 0.028 Uiso 1 1 calc R
C18 C 0.18021(9) -0.10929(13) 0.49814(11) 0.0169(3) Uani 1 1 d .
C19 C 0.25222(10) -0.03998(13) 0.48282(11) 0.0200(3) Uani 1 1 d .
H19 H 0.3002 -0.0760 0.4581 0.024 Uiso 1 1 calc R
C20 C 0.25271(10) 0.08345(14) 0.50443(12) 0.0249(3) Uani 1 1 d .
H20 H 0.3007 0.1300 0.4936 0.030 Uiso 1 1 calc R
C21 C 0.18147(10) 0.13623(14) 0.54202(12) 0.0244(3) Uani 1 1 d .
H21 H 0.1815 0.2187 0.5559 0.029 Uiso 1 1 calc R
C22 C 0.11035(10) 0.06740(14) 0.55905(12) 0.0238(3) Uani 1 1 d .
H22 H 0.0629 0.1034 0.5850 0.029 Uiso 1 1 calc R
C23 C 0.10967(10) -0.05537(14) 0.53744(12) 0.0219(3) Uani 1 1 d .
H23 H 0.0618 -0.1017 0.5493 0.026 Uiso 1 1 calc R
C24 C 0.31267(10) -0.52555(14) 0.73722(12) 0.0216(3) Uani 1 1 d .
H24A H 0.3163 -0.6048 0.7690 0.026 Uiso 1 1 calc R
H24B H 0.2716 -0.4782 0.7720 0.026 Uiso 1 1 calc R
C25 C 0.39954(10) -0.46508(13) 0.75141(12) 0.0204(3) Uani 1 1 d .
C26 C 0.51341(10) -0.41843(18) 0.87459(14) 0.0342(4) Uani 1 1 d .
H26A H 0.5577 -0.4624 0.8439 0.051 Uiso 1 1 calc R
H26B H 0.5255 -0.4170 0.9478 0.051 Uiso 1 1 calc R
H26C H 0.5113 -0.3371 0.8488 0.051 Uiso 1 1 calc R

loop_
_atom_site_aniso_label
_atom_site_aniso_U_11
_atom_site_aniso_U_22
_atom_site_aniso_U_33
_atom_site_aniso_U_23
_atom_site_aniso_U_13
_atom_site_aniso_U_12
Fe 0.01699(13) 0.01367(13) 0.01756(13) 0.00008(8) 0.00327(8) -0.00038(7)
P 0.01515(19) 0.01387(19) 0.0165(2) 0.00118(14) 0.00238(14) 0.00056(13)
O1 0.0232(6) 0.0219(6) 0.0275(6) 0.0027(5) -0.0015(5) 0.0054(4)
O2 0.0309(6) 0.0309(6) 0.0267(6) 0.0017(5) 0.0055(5) -0.0083(5)
O3 0.0233(6) 0.0371(7) 0.0224(6) 0.0014(5) -0.0025(5) -0.0061(5)
O4 0.0216(5) 0.0194(5) 0.0181(5) 0.0038(4) 0.0037(4) 0.0026(4)
N 0.0191(7) 0.0197(7) 0.0177(6) 0.0023(5) -0.0014(5) 0.0030(5)
C1 0.0188(7) 0.0130(7) 0.0198(8) 0.0008(6) 0.0041(6) -0.0010(5)
C2 0.0252(8) 0.0178(7) 0.0203(8) 0.0039(6) 0.0049(6) 0.0010(6)
C3 0.0321(9) 0.0176(7) 0.0299(9) 0.0023(7) 0.0169(7) -0.0003(6)
C4 0.0166(7) 0.0161(7) 0.0412(10) 0.0003(7) 0.0078(7) -0.0020(6)
C5 0.0176(7) 0.0137(7) 0.0256(8) -0.0005(6) 0.0002(6) -0.0028(6)
C6 0.0205(7) 0.0115(7) 0.0216(8) 0.0005(6) 0.0018(6) -0.0025(5)
C7 0.0203(7) 0.0153(7) 0.0210(8) 0.0005(6) 0.0017(6) -0.0037(6)
C8 0.0278(8) 0.0227(8) 0.0204(8) -0.0014(6) -0.0023(6) -0.0076(6)
C9 0.0351(9) 0.0188(8) 0.0228(8) -0.0036(6) 0.0065(7) -0.0033(7)
C10 0.0248(8) 0.0139(7) 0.0262(8) -0.0018(6) 0.0062(6) 0.0016(6)
C11 0.0162(7) 0.0138(7) 0.0213(8) 0.0012(6) 0.0006(6) -0.0034(5)
C12 0.0166(7) 0.0158(7) 0.0198(7) -0.0013(6) 0.0031(6) 0.0021(5)
C13 0.0210(8) 0.0226(8) 0.0246(8) 0.0035(6) 0.0028(6) 0.0015(6)
C14 0.0273(9) 0.0367(9) 0.0231(8) 0.0032(7) -0.0010(7) 0.0080(7)
C15 0.0217(8) 0.0376(10) 0.0316(9) -0.0101(8) -0.0063(7) 0.0020(7)
C16 0.0207(8) 0.0288(9) 0.0401(10) -0.0044(8) 0.0017(7) -0.0061(7)
C17 0.0214(8) 0.0211(8) 0.0271(8) 0.0018(7) 0.0030(6) -0.0009(6)
C18 0.0197(7) 0.0158(7) 0.0150(7) 0.0009(6) 0.0003(5) 0.0017(6)
C19 0.0216(8) 0.0197(8) 0.0193(8) -0.0010(6) 0.0043(6) 0.0003(6)
C20 0.0296(9) 0.0195(8) 0.0259(8) -0.0002(7) 0.0036(7) -0.0056(6)
C21 0.0354(9) 0.0170(7) 0.0206(8) -0.0030(6) 0.0002(7) 0.0017(6)
C22 0.0246(8) 0.0247(8) 0.0220(8) -0.0054(7) 0.0018(6) 0.0071(6)
C23 0.0189(8) 0.0228(8) 0.0243(8) -0.0017(7) 0.0026(6) -0.0018(6)
C24 0.0232(8) 0.0248(8) 0.0169(8) 0.0014(6) 0.0020(6) 0.0002(6)
C25 0.0223(8) 0.0188(8) 0.0199(8) -0.0024(6) 0.0010(6) 0.0030(6)
C26 0.0245(9) 0.0431(11) 0.0337(10) -0.0028(8) -0.0059(7) -0.0071(7)

loop_
_atom_type_symbol
_atom_type_description
_atom_type_scat_dispersion_real
_atom_type_scat_dispersion_imag
_atom_type_scat_source
C C 0.0033 0.0016 'International Tables Vol C Tables 4.2.6.8 and 6.1.1.4'
H H 0.0000 0.0000 'International Tables Vol C Tables 4.2.6.8 and 6.1.1.4'
Fe Fe 0.3463 0.8444 'International Tables Vol C Tables 4.2.6.8 and 6.1.1.4'
N N 0.0061 0.0033 'International Tables Vol C Tables 4.2.6.8 and 6.1.1.4'
O O 0.0106 0.0060 'International Tables Vol C Tables 4.2.6.8 and 6.1.1.4'
P P 0.1023 0.0942 'International Tables Vol C Tables 4.2.6.8 and 6.1.1.4'

loop_
_geom_angle_atom_site_label_1
_geom_angle_atom_site_label_2
_geom_angle_atom_site_label_3
_geom_angle
C1 Fe C6 122.70(6)
C1 Fe C5 41.66(6)
C6 Fe C5 106.01(6)
C1 Fe C7 107.23(6)
C6 Fe C7 41.14(6)
C5 Fe C7 122.10(6)
C1 Fe C2 41.60(6)
C6 Fe C2 160.67(6)
C5 Fe C2 69.51(6)
C7 Fe C2 124.24(6)
C1 Fe C10 159.25(6)
C6 Fe C10 41.04(6)
C5 Fe C10 121.86(6)
C7 Fe C10 68.88(6)
C2 Fe C10 157.31(6)
C1 Fe C8 122.91(6)
C6 Fe C8 68.67(6)
C5 Fe C8 159.04(6)
C7 Fe C8 40.69(6)
C2 Fe C8 108.43(6)
C10 Fe C8 68.27(6)
C1 Fe C4 69.16(6)
C6 Fe C4 120.99(6)
C5 Fe C4 40.61(6)
C7 Fe C4 157.67(7)
C2 Fe C4 68.57(6)
C10 Fe C4 106.29(6)
C8 Fe C4 159.60(7)
C1 Fe C9 158.90(6)
C6 Fe C9 68.47(6)
C5 Fe C9 158.36(6)
C7 Fe C9 68.37(6)
C2 Fe C9 122.55(7)
C10 Fe C9 40.37(6)
C8 Fe C9 40.41(6)
C4 Fe C9 122.90(6)
C1 Fe C3 68.91(6)
C6 Fe C3 156.81(6)
C5 Fe C3 68.28(6)
C7 Fe C3 160.88(7)
C2 Fe C3 40.56(6)
C10 Fe C3 121.45(6)
C8 Fe C3 124.54(7)
C4 Fe C3 40.19(7)
C9 Fe C3 108.09(7)
O4 P C1 114.26(6)
O4 P C12 111.42(6)
C1 P C12 106.44(7)
O4 P C18 112.05(6)
C1 P C18 106.59(7)
C12 P C18 105.50(7)
C25 O3 C26 115.43(13)
C11 N C24 118.72(13)
C11 N H1N 120.9(12)
C24 N H1N 116.5(12)
C5 C1 C2 107.24(13)
C5 C1 P 124.08(11)
C2 C1 P 128.59(11)
C5 C1 Fe 69.58(8)
C2 C1 Fe 69.93(8)
P C1 Fe 123.01(7)
C3 C2 C1 107.43(14)
C3 C2 Fe 70.36(9)
C1 C2 Fe 68.47(8)
C3 C2 H2 126.3
C1 C2 H2 126.3
Fe C2 H2 126.4
C4 C3 C2 108.99(14)
C4 C3 Fe 69.74(9)
C2 C3 Fe 69.08(8)
C4 C3 H3 125.5
C2 C3 H3 125.5
Fe C3 H3 127.3
C3 C4 C5 108.39(13)
C3 C4 Fe 70.08(9)
C5 C4 Fe 68.89(8)
C3 C4 H4 125.8
C5 C4 H4 125.8
Fe C4 H4 126.8
C4 C5 C1 107.96(14)
C4 C5 Fe 70.50(9)
C1 C5 Fe 68.76(8)
C4 C5 H5 126.0
C1 C5 H5 126.0
Fe C5 H5 126.3
C7 C6 C10 107.81(14)
C7 C6 C11 127.33(14)
C10 C6 C11 124.85(14)
C7 C6 Fe 69.55(8)
C10 C6 Fe 70.21(8)
C11 C6 Fe 125.87(10)
C8 C7 C6 107.88(14)
C8 C7 Fe 70.33(9)
C6 C7 Fe 69.31(8)
C8 C7 H7 126.1
C6 C7 H7 126.1
Fe C7 H7 125.9
C9 C8 C7 108.06(14)
C9 C8 Fe 69.92(9)
C7 C8 Fe 68.97(8)
C9 C8 H8 126.0
C7 C8 H8 126.0
Fe C8 H8 126.7
C10 C9 C8 108.57(14)
C10 C9 Fe 69.63(9)
C8 C9 Fe 69.67(9)
C10 C9 H9 125.7
C8 C9 H9 125.7
Fe C9 H9 126.6
C9 C10 C6 107.68(14)
C9 C10 Fe 70.00(9)
C6 C10 Fe 68.75(8)
C9 C10 H10 126.2
C6 C10 H10 126.2
Fe C10 H10 126.7
O1 C11 N 122.50(14)
O1 C11 C6 121.50(14)
N C11 C6 115.94(13)
C17 C12 C13 118.83(14)
C17 C12 P 118.09(11)
C13 C12 P 123.07(11)
C14 C13 C12 120.19(15)
C14 C13 H13 119.9
C12 C13 H13 119.9
C13 C14 C15 120.32(16)
C13 C14 H14 119.8
C15 C14 H14 119.8
C16 C15 C14 119.96(15)
C16 C15 H15 120.0
C14 C15 H15 120.0
C15 C16 C17 119.98(15)
C15 C16 H16 120.0
C17 C16 H16 120.0
C16 C17 C12 120.72(15)
C16 C17 H17 119.6
C12 C17 H17 119.6
C23 C18 C19 119.56(14)
C23 C18 P 118.71(11)
C19 C18 P 121.72(11)
C18 C19 C20 120.15(14)
C18 C19 H19 119.9
C20 C19 H19 119.9
C21 C20 C19 119.61(14)
C21 C20 H20 120.2
C19 C20 H20 120.2
C22 C21 C20 120.47(15)
C22 C21 H21 119.8
C20 C21 H21 119.8
C21 C22 C23 120.01(14)
C21 C22 H22 120.0
C23 C22 H22 120.0
C22 C23 C18 120.18(14)
C22 C23 H23 119.9
C18 C23 H23 119.9
N C24 C25 112.72(13)
N C24 H24A 109.0
C25 C24 H24A 109.0
N C24 H24B 109.0
C25 C24 H24B 109.0
H24A C24 H24B 107.8
O2 C25 O3 124.51(15)
O2 C25 C24 125.79(14)
O3 C25 C24 109.68(13)
O3 C26 H26A 109.5
O3 C26 H26B 109.5
H26A C26 H26B 109.5
O3 C26 H26C 109.5
H26A C26 H26C 109.5
H26B C26 H26C 109.5

loop_
_geom_bond_atom_site_label_1
_geom_bond_atom_site_label_2
_geom_bond_distance
Fe C1 2.0182(14)
Fe C6 2.0276(15)
Fe C5 2.0291(15)
Fe C7 2.0308(14)
Fe C2 2.0378(15)
Fe C10 2.0471(15)
Fe C8 2.0487(15)
Fe C4 2.0502(15)
Fe C9 2.0520(16)
Fe C3 2.0547(15)
P O4 1.4945(10)
P C1 1.7761(15)
P C12 1.8025(15)
P C18 1.8029(15)
O1 C11 1.2245(18)
O2 C25 1.1933(19)
O3 C25 1.3417(19)
O3 C26 1.4457(18)
N C11 1.3480(19)
N C24 1.438(2)
N H1N 0.799(18)
C1 C5 1.439(2)
C1 C2 1.440(2)
C2 C3 1.418(2)
C2 H2 0.9300
C3 C4 1.410(2)
C3 H3 0.9300
C4 C5 1.416(2)
C4 H4 0.9300
C5 H5 0.9300
C6 C7 1.426(2)
C6 C10 1.428(2)
C6 C11 1.482(2)
C7 C8 1.418(2)
C7 H7 0.9300
C8 C9 1.416(2)
C8 H8 0.9300
C9 C10 1.415(2)
C9 H9 0.9300
C10 H10 0.9300
C12 C17 1.390(2)
C12 C13 1.398(2)
C13 C14 1.381(2)
C13 H13 0.9300
C14 C15 1.386(2)
C14 H14 0.9300
C15 C16 1.378(3)
C15 H15 0.9300
C16 C17 1.385(2)
C16 H16 0.9300
C17 H17 0.9300
C18 C23 1.388(2)
C18 C19 1.390(2)
C19 C20 1.394(2)
C19 H19 0.9300
C20 C21 1.382(2)
C20 H20 0.9300
C21 C22 1.380(2)
C21 H21 0.9300
C22 C23 1.387(2)
C22 H22 0.9300
C23 H23 0.9300
C24 C25 1.512(2)
C24 H24A 0.9700
C24 H24B 0.9700
C26 H26A 0.9600
C26 H26B 0.9600
C26 H26C 0.9600
